data_2236458
loop_
_publ_author_name
'Nenwa, Justin'
'Bebga, Gouet'
'Martin, Sign\'e'
'B\'elomb\'e, Michel M.'
'Mbarki, Mohammed'
'Fokwa, Boniface P. T.'

_publ_section_title
;
 2-Aminopyridinium
 <i>trans</i>-diaquabis(oxalato-\k^2^<i>O</i>,<i>O</i>)chromate(III)
;
_journal_coeditor_code LH5534
_journal_issue 11
_journal_name_full 'Acta Crystallographica Section E'
_journal_page_first m1325
_journal_page_last m1326
_journal_paper_doi 10.1107/S1600536812040950
_journal_volume 68
_journal_year 2012
_chemical_formula_iupac '(C5 H7 N2) [Cr (H2 O)2 (C2 O4)2]'
_chemical_formula_moiety 'C4 H4 Cr O10, C5 H7 N2'
_chemical_formula_sum 'C9 H11 Cr N2 O10'
_chemical_formula_weight 359.20
_chemical_name_systematic
;
2-Aminopyridinium
<i>trans</i>-diaquabis(oxalato-\k^2^<i>O</i>,<i>O</i>)chromate(III)
;
_space_group_IT_number 9
_symmetry_cell_setting monoclinic
_symmetry_space_group_name_Hall 'I -2ya'
_symmetry_space_group_name_H-M 'I 1 a 1'
_atom_sites_solution_hydrogens geom
_atom_sites_solution_primary direct
_atom_sites_solution_secondary difmap
_audit_creation_method SHELXL97
_cell_angle_alpha 90.00
_cell_angle_beta 99.90(3)
_cell_angle_gamma 90.00
_cell_formula_units_Z 4
_cell_length_a 6.8627(14)
_cell_length_b 19.434(4)
_cell_length_c 9.854(2)
_cell_measurement_reflns_used 3716
_cell_measurement_temperature 100(2)
_cell_measurement_theta_max 30.66
_cell_measurement_theta_min 2.35
_cell_volume 1294.7(5)
_computing_cell_refinement 'SAINT (Bruker, 2004)'
_computing_data_collection 'APEX2 (Bruker, 2004)'
_computing_data_reduction 'SAINT (Bruker, 2004)'
_computing_molecular_graphics 'DIAMOND (Brandenburg, 2010)'
_computing_publication_material 'WinGX Farrugia (1999)'
_computing_structure_refinement 'SHELXL97 (Sheldrick, 2008)'
_computing_structure_solution 'SHELXS97 (Sheldrick, 2008)'
_diffrn_ambient_temperature 100(2)
_diffrn_measured_fraction_theta_full 0.999
_diffrn_measured_fraction_theta_max 0.956
_diffrn_measurement_device_type 'Bruker SMART APEX CCD'
_diffrn_measurement_method '\f and \w'
_diffrn_radiation_monochromator graphite
_diffrn_radiation_source 'fine-focus sealed tube'
_diffrn_radiation_type MoK\a
_diffrn_radiation_wavelength 0.71073
_diffrn_reflns_av_R_equivalents 0.0346
_diffrn_reflns_av_sigmaI/netI 0.0449
_diffrn_reflns_limit_h_max 9
_diffrn_reflns_limit_h_min -9
_diffrn_reflns_limit_k_max 26
_diffrn_reflns_limit_k_min -27
_diffrn_reflns_limit_l_max 13
_diffrn_reflns_limit_l_min -13
_diffrn_reflns_number 9645
_diffrn_reflns_theta_full 25.00
_diffrn_reflns_theta_max 30.66
_diffrn_reflns_theta_min 2.35
_exptl_absorpt_coefficient_mu 0.944
_exptl_absorpt_correction_T_max 0.912
_exptl_absorpt_correction_T_min 0.811
_exptl_absorpt_correction_type multi-scan
_exptl_absorpt_process_details '(SADABS; Bruker, 2004)'
_exptl_crystal_colour blue
_exptl_crystal_density_diffrn 1.843
_exptl_crystal_density_method 'not measured'
_exptl_crystal_description prism
_exptl_crystal_F_000 732
_exptl_crystal_size_max 0.23
_exptl_crystal_size_mid 0.15
_exptl_crystal_size_min 0.10
_refine_diff_density_max 0.517
_refine_diff_density_min -0.299
_refine_ls_abs_structure_details 'Flack (1983), 1793 Friedel pairs'
_refine_ls_abs_structure_Flack 0.25(2)
_refine_ls_extinction_method none
_refine_ls_goodness_of_fit_ref 1.041
_refine_ls_hydrogen_treatment mixed
_refine_ls_matrix_type full
_refine_ls_number_parameters 241
_refine_ls_number_reflns 3716
_refine_ls_number_restraints 21
_refine_ls_restrained_S_all 1.040
_refine_ls_R_factor_all 0.0433
_refine_ls_R_factor_gt 0.0386
_refine_ls_shift/su_max_lt 0.001
_refine_ls_shift/su_mean 0.000
_refine_ls_structure_factor_coef Fsqd
_refine_ls_weighting_details 'calc w=1/[\s^2^(Fo^2^)+(0.0372P)^2^+2.2822P] where P=(Fo^2^+2Fc^2^)/3'
_refine_ls_weighting_scheme calc
_refine_ls_wR_factor_gt 0.0848
_refine_ls_wR_factor_ref 0.0878
_reflns_number_gt 3391
_reflns_number_total 3716
_reflns_threshold_expression I>2\s(I)
_cod_data_source_file lh5534.cif
_cod_data_source_block I
_cod_original_sg_symbol_H-M 'I a'
_cod_database_code 2236458
_cod_database_fobs_code 2236458

loop_
_symmetry_equiv_pos_as_xyz
'x, y, z'
'x+1/2, -y, z'
'x+1/2, y+1/2, z+1/2'
'x+1, -y+1/2, z+1/2'

loop_
_atom_site_type_symbol
_atom_site_label
_atom_site_fract_x
_atom_site_fract_y
_atom_site_fract_z
_atom_site_U_iso_or_equiv
_atom_site_adp_type
_atom_site_calc_flag
_atom_site_refinement_flags
_atom_site_occupancy
_atom_site_symmetry_multiplicity
_atom_site_disorder_assembly
_atom_site_disorder_group
Cr Cr1 0.19814(16) 0.342519(16) 0.68436(13) 0.01109(9) Uani d . 1 1 . .
C C11 0.2455(5) 0.48129(16) 0.7396(4) 0.0177(7) Uani d . 1 1 . .
C C12 0.1032(5) 0.47555(17) 0.6004(3) 0.0195(7) Uani d . 1 1 . .
O O11 0.2936(4) 0.53790(12) 0.7885(3) 0.0321(6) Uani d . 1 1 . .
O O12 0.0359(4) 0.52679(12) 0.5348(3) 0.0282(6) Uani d . 1 1 . .
O O14 0.3031(4) 0.42294(13) 0.7934(3) 0.0183(5) Uani d . 1 1 . .
O O13 0.0649(4) 0.41336(12) 0.5602(3) 0.0180(5) Uani d . 1 1 . .
C C21 0.2715(5) 0.20807(17) 0.7621(3) 0.0135(6) Uani d . 1 1 . .
C C22 0.1519(5) 0.20649(17) 0.6142(4) 0.0145(6) Uani d . 1 1 . .
O O22 0.0979(3) 0.26575(12) 0.5654(2) 0.0155(5) Uani d . 1 1 . .
O O21 0.3152(3) 0.26885(12) 0.8085(2) 0.0134(5) Uani d . 1 1 . .
O O24 0.3136(5) 0.15470(11) 0.8242(3) 0.0221(7) Uani d . 1 1 . .
O O23 0.1161(5) 0.15033(11) 0.5525(3) 0.0201(6) Uani d . 1 1 . .
O OW1 -0.0319(4) 0.33987(10) 0.7854(3) 0.0145(5) Uani d D 1 1 . .
O OW2 0.4360(4) 0.34394(10) 0.5912(3) 0.0180(5) Uani d D 1 1 . .
N N1 0.2574(5) 0.01644(13) 0.7419(4) 0.0213(9) Uani d PD 0.800(7) 1 A 1
H H1A 0.3224 0.0271 0.8241 0.026 Uiso calc PR 0.800(7) 1 A 1
H H1B 0.2100 0.0492 0.6839 0.026 Uiso calc PR 0.800(7) 1 A 1
N N2 0.3078(5) -0.09776(18) 0.7994(3) 0.0141(8) Uani d PD 0.800(7) 1 A 1
H H2 0.3733 -0.0840 0.8794 0.017 Uiso calc PR 0.800(7) 1 A 1
C C1 0.2309(6) -0.04927(14) 0.7051(4) 0.0134(8) Uani d PD 0.800(7) 1 A 1
C C6 0.1323(6) -0.0728(2) 0.5772(4) 0.0150(8) Uani d PD 0.800(7) 1 A 1
H H6 0.0779 -0.0409 0.5080 0.018 Uiso calc PR 0.800(7) 1 A 1
C C5 0.1146(6) -0.1417(2) 0.5524(4) 0.0180(9) Uani d PD 0.800(7) 1 A 1
H H5 0.0494 -0.1574 0.4650 0.022 Uiso calc PR 0.800(7) 1 A 1
C C4 0.1916(6) -0.19022(15) 0.6546(4) 0.0161(9) Uani d PD 0.800(7) 1 A 1
H H4 0.1756 -0.2382 0.6383 0.019 Uiso calc PR 0.800(7) 1 A 1
C C3 0.2877(6) -0.1664(2) 0.7750(4) 0.0152(9) Uani d PD 0.800(7) 1 A 1
H H3 0.3429 -0.1980 0.8447 0.018 Uiso calc PR 0.800(7) 1 A 1
N N1A 0.161(2) 0.0179(4) 0.6157(15) 0.031(4) Uiso d PD 0.200(7) 1 A 2
H H1A1 0.2089 0.0479 0.6796 0.037 Uiso calc PR 0.200(7) 1 A 2
H H1A2 0.0995 0.0323 0.5348 0.037 Uiso calc PR 0.200(7) 1 A 2
N N2A 0.275(2) -0.0690(6) 0.7682(10) 0.021(3) Uiso d PD 0.200(7) 1 A 2
H H2A1 0.3211 -0.0370 0.8285 0.025 Uiso calc PR 0.200(7) 1 A 2
C C1A 0.180(2) -0.0492(4) 0.6414(12) 0.011(3) Uiso d PD 0.200(7) 1 A 2
C C6A 0.101(2) -0.1015(6) 0.5499(9) 0.007(3) Uiso d PD 0.200(7) 1 A 2
H H6A 0.0292 -0.0900 0.4617 0.009 Uiso calc PR 0.200(7) 1 A 2
C C5A 0.129(3) -0.1687(5) 0.5876(14) 0.024(5) Uiso d PD 0.200(7) 1 A 2
H H5A 0.0816 -0.2039 0.5234 0.028 Uiso calc PR 0.200(7) 1 A 2
C C4A 0.227(2) -0.1868(5) 0.7210(16) 0.020(4) Uiso d PD 0.200(7) 1 A 2
H H4A 0.2377 -0.2335 0.7498 0.024 Uiso calc PR 0.200(7) 1 A 2
C C3A 0.303(2) -0.1361(7) 0.8054(11) 0.018(4) Uiso d PD 0.200(7) 1 A 2
H H3A 0.3775 -0.1471 0.8930 0.022 Uiso calc PR 0.200(7) 1 A 2
H HW1A 0.016(6) 0.3359(17) 0.867(2) 0.028 Uiso d D 1 1 . .
H HW1B -0.099(5) 0.3728(13) 0.764(4) 0.028 Uiso d D 1 1 . .
H HW2A 0.406(6) 0.3418(16) 0.5044(19) 0.028 Uiso d D 1 1 . .
H HW2B 0.485(5) 0.3815(12) 0.600(4) 0.028 Uiso d D 1 1 . .

loop_
_atom_site_aniso_label
_atom_site_aniso_U_11
_atom_site_aniso_U_22
_atom_site_aniso_U_33
_atom_site_aniso_U_12
_atom_site_aniso_U_13
_atom_site_aniso_U_23
Cr1 0.01435(16) 0.00763(14) 0.01064(15) 0.0002(2) 0.00028(11) 0.0000(2)
C11 0.0265(17) 0.0098(12) 0.0212(14) -0.0049(11) 0.0168(13) -0.0041(10)
C12 0.0276(17) 0.0154(15) 0.0190(15) 0.0026(12) 0.0138(13) 0.0021(12)
O11 0.0492(16) 0.0181(11) 0.0355(14) -0.0159(10) 0.0257(12) -0.0135(10)
O12 0.0499(15) 0.0123(10) 0.0273(12) 0.0118(10) 0.0205(11) 0.0068(9)
O14 0.0220(11) 0.0174(12) 0.0157(10) -0.0056(9) 0.0036(9) -0.0046(9)
O13 0.0271(13) 0.0100(11) 0.0181(11) 0.0048(8) 0.0071(10) 0.0029(8)
C21 0.0142(13) 0.0143(15) 0.0134(13) 0.0026(11) 0.0067(10) 0.0014(11)
C22 0.0155(14) 0.0128(14) 0.0167(14) -0.0029(11) 0.0068(11) -0.0014(11)
O22 0.0213(12) 0.0118(12) 0.0133(10) -0.0012(8) 0.0029(9) -0.0013(8)
O21 0.0150(10) 0.0115(11) 0.0126(10) 0.0021(8) -0.0008(8) 0.0015(8)
O24 0.0332(15) 0.0117(12) 0.0247(14) 0.0056(9) 0.0147(11) 0.0070(8)
O23 0.0277(13) 0.0115(11) 0.0239(13) -0.0059(9) 0.0121(10) -0.0076(8)
OW1 0.0145(12) 0.0110(11) 0.0185(12) 0.0034(7) 0.0047(10) 0.0008(7)
OW2 0.0208(14) 0.0133(12) 0.0198(12) -0.0025(7) 0.0031(10) -0.0011(7)
N1 0.0254(17) 0.0137(14) 0.0246(16) -0.0009(11) 0.0033(13) -0.0023(11)
N2 0.0150(15) 0.0179(19) 0.0084(13) 0.0007(12) -0.0013(11) 0.0031(12)
C1 0.016(2) 0.0140(14) 0.011(2) 0.0005(12) 0.0032(15) 0.0028(12)
C6 0.0124(17) 0.020(2) 0.0107(16) 0.0040(14) -0.0026(13) -0.0003(15)
C5 0.0127(17) 0.024(2) 0.0158(18) 0.0029(16) -0.0016(13) -0.0073(16)
C4 0.0159(18) 0.0116(14) 0.020(2) -0.0013(14) 0.0019(19) -0.0036(12)
C3 0.0151(18) 0.0116(17) 0.0193(19) -0.0014(14) 0.0039(14) -0.0011(14)

loop_
_atom_type_symbol
_atom_type_description
_atom_type_scat_dispersion_real
_atom_type_scat_dispersion_imag
_atom_type_scat_source
C C 0.0033 0.0016 'International Tables Vol C Tables 4.2.6.8 and 6.1.1.4'
H H 0.0000 0.0000 'International Tables Vol C Tables 4.2.6.8 and 6.1.1.4'
N N 0.0061 0.0033 'International Tables Vol C Tables 4.2.6.8 and 6.1.1.4'
O O 0.0106 0.0060 'International Tables Vol C Tables 4.2.6.8 and 6.1.1.4'
Cr Cr 0.3209 0.6236 'International Tables Vol C Tables 4.2.6.8 and 6.1.1.4'

loop_
_geom_angle_atom_site_label_1
_geom_angle_atom_site_label_2
_geom_angle_atom_site_label_3
_geom_angle
O22 Cr1 O13 94.80(11)
O22 Cr1 O14 176.23(12)
O13 Cr1 O14 82.55(9)
O22 Cr1 O21 83.15(7)
O13 Cr1 O21 176.38(11)
O14 Cr1 O21 99.63(11)
O22 Cr1 OW2 88.05(9)
O13 Cr1 OW2 91.94(10)
O14 Cr1 OW2 89.36(10)
O21 Cr1 OW2 90.98(10)
O22 Cr1 OW1 93.02(9)
O13 Cr1 OW1 90.31(10)
O14 Cr1 OW1 89.68(10)
O21 Cr1 OW1 86.82(9)
OW2 Cr1 OW1 177.42(14)
O11 C11 O14 126.0(4)
O11 C11 C12 120.1(3)
O14 C11 C12 113.9(3)
O12 C12 O13 124.1(3)
O12 C12 C11 122.0(3)
O13 C12 C11 114.0(3)
C11 O14 Cr1 114.8(2)
C12 O13 Cr1 114.8(2)
O24 C21 O21 125.9(3)
O24 C21 C22 120.0(4)
O21 C21 C22 114.1(3)
O23 C22 O22 125.6(4)
O23 C22 C21 120.2(4)
O22 C22 C21 114.2(3)
C22 O22 Cr1 114.4(2)
C21 O21 Cr1 113.8(2)
Cr1 OW1 HW1A 106(3)
Cr1 OW1 HW1B 108(3)
HW1A OW1 HW1B 117(3)
Cr1 OW2 HW2A 113(3)
Cr1 OW2 HW2B 109(3)
HW2A OW2 HW2B 100(3)
C1 N1 H1A 120.0
C1 N1 H1B 120.0
H1A N1 H1B 120.0
C3 N2 C1 122.9(3)
C3 N2 H2 118.6
C1 N2 H2 118.6
N1 C1 N2 117.3(4)
N1 C1 C6 125.5(4)
N2 C1 C6 117.2(3)
C5 C6 C1 119.8(3)
C5 C6 H6 120.1
C1 C6 H6 120.1
C6 C5 C4 121.1(3)
C6 C5 H5 119.5
C4 C5 H5 119.5
C3 C4 C5 117.9(3)
C3 C4 H4 121.0
C5 C4 H4 121.0
C4 C3 N2 121.1(3)
C4 C3 H3 119.4
N2 C3 H3 119.4
C1A N1A H1A1 120.0
C1A N1A H1A2 120.0
H1A1 N1A H1A2 120.0
C3A N2A C1A 122.7(4)
C3A N2A H2A1 118.6
C1A N2A H2A1 118.6
N1A C1A N2A 117.8(5)
N1A C1A C6A 125.0(5)
N2A C1A C6A 117.1(3)
C5A C6A C1A 120.0(4)
C5A C6A H6A 120.0
C1A C6A H6A 120.0
C6A C5A C4A 120.9(4)
C6A C5A H5A 119.6
C4A C5A H5A 119.6
C3A C4A C5A 117.8(4)
C3A C4A H4A 121.1
C5A C4A H4A 121.1
C4A C3A N2A 121.3(4)
C4A C3A H3A 119.4
N2A C3A H3A 119.4

loop_
_geom_bond_atom_site_label_1
_geom_bond_atom_site_label_2
_geom_bond_distance
Cr1 O22 1.949(2)
Cr1 O13 1.960(2)
Cr1 O14 1.962(2)
Cr1 O21 1.963(2)
Cr1 OW2 2.006(3)
Cr1 OW1 2.007(3)
C11 O11 1.223(4)
C11 O14 1.285(4)
C11 C12 1.545(4)
C12 O12 1.233(4)
C12 O13 1.285(4)
C21 O24 1.214(4)
C21 O21 1.283(4)
C21 C22 1.545(3)
C22 O23 1.253(4)
C22 O22 1.278(4)
OW1 HW1A 0.816(18)
OW1 HW1B 0.796(18)
OW2 HW2A 0.846(18)
OW2 HW2B 0.803(18)
N1 C1 1.331(3)
N1 H1A 0.8800
N1 H1B 0.8800
N2 C3 1.358(4)
N2 C1 1.364(4)
N2 H2 0.8800
C1 C6 1.402(5)
C6 C5 1.363(5)
C6 H6 0.9500
C5 C4 1.414(5)
C5 H5 0.9500
C4 C3 1.337(5)
C4 H4 0.9500
C3 H3 0.9500
N1A C1A 1.331(4)
N1A H1A1 0.8800
N1A H1A2 0.8800
N2A C3A 1.359(5)
N2A C1A 1.363(5)
N2A H2A1 0.8800
C1A C6A 1.402(5)
C6A C5A 1.363(5)
C6A H6A 0.9500
C5A C4A 1.414(6)
C5A H5A 0.9500
C4A C3A 1.337(6)
C4A H4A 0.9500
C3A H3A 0.9500

loop_
_geom_hbond_atom_site_label_D
_geom_hbond_atom_site_label_H
_geom_hbond_atom_site_label_A
_geom_hbond_site_symmetry_A
_geom_hbond_distance_DH
_geom_hbond_distance_HA
_geom_hbond_distance_DA
_geom_hbond_angle_DHA
OW1 HW1A O23 4_455 0.816(18) 1.86(2) 2.660(4) 166(3)
OW1 HW1B O11 2_465 0.796(18) 1.92(2) 2.663(3) 156(4)
OW2 HW2A O24 4_454 0.846(18) 1.782(19) 2.621(4) 172(4)
OW2 HW2B O12 2_565 0.803(18) 1.95(2) 2.687(3) 153(4)
N1 H1A O12 3_545 0.88 2.33 3.183(5) 164.4
N1 H1B O23 . 0.88 2.38 3.251(4) 170.5
N2 H2 O13 3_545 0.88 2.02 2.865(3) 159.3
